data_7008979
loop_
_publ_author_name
'Johansson, Anders'
'Roman, Magnus'
'Seisenbaeva, Gulaim A.'
'Kloo, Lars'
'Szabo, Zoltan'
'Kessler, Vadim G.'

_publ_section_title
;
 The solution thermolysis approach to molybdenum(V) alkoxides:
 synthesis, solid state and solution structures of the bimetallic
 alkoxides of molybdenum(V) and niobium(V), tantalum(V) and
 tungsten(VI)
;
_journal_issue 3
_journal_name_full 'Journal of the Chemical Society, Dalton Transactions'
_journal_page_first 387
_journal_paper_doi 10.1039/a907720k
_journal_year 2000
_chemical_formula_moiety 'C26 H62 O10 Ta2'
_chemical_formula_sum 'C26 H62 O10 Ta2'
_chemical_formula_weight 896.66
_chemical_name_systematic ditantalumdimethoxooctaisopropoxide
_space_group_IT_number 2
_symmetry_cell_setting triclinic
_symmetry_space_group_name_Hall '-P 1'
_symmetry_space_group_name_H-M 'P -1'
_atom_sites_solution_hydrogens geom
_atom_sites_solution_primary direct
_atom_sites_solution_secondary difmap
_audit_creation_method SHELXL-97
_cell_angle_alpha 111.551(4)
_cell_angle_beta 98.789(4)
_cell_angle_gamma 104.757(4)
_cell_formula_units_Z 1
_cell_length_a 9.137(2)
_cell_length_b 9.865(2)
_cell_length_c 12.474(3)
_cell_measurement_reflns_used ' 999 with I>2sigma(I) '
_cell_measurement_temperature 295(2)
_cell_measurement_theta_max 24.99
_cell_measurement_theta_min 1.83
_cell_volume 972.6(4)
_computing_cell_refinement 'Bruker SMART '
_computing_data_collection 'Bruker SMART '
_computing_data_reduction ' Bruker SAINTPLUS '
_computing_molecular_graphics '  Bruker SHELXTL 5.3 '
_computing_publication_material 'Bruker SHELXTL 5.3 '
_computing_structure_refinement 'SHELXL-97 (Sheldrick, 1997)'
_computing_structure_solution 'SHELXS-97 (Sheldrick, 1990)'
_diffrn_ambient_temperature 295(2)
_diffrn_measured_fraction_theta_full 0.980
_diffrn_measured_fraction_theta_max 0.980
_diffrn_measurement_device_type 'SMART CCD 1K '
_diffrn_measurement_method 'Bruker SMART '
_diffrn_radiation_monochromator graphite
_diffrn_radiation_source 'fine-focus sealed tube'
_diffrn_radiation_type MoK\a
_diffrn_radiation_wavelength 0.71073
_diffrn_reflns_av_R_equivalents 0.0309
_diffrn_reflns_av_sigmaI/netI 0.0913
_diffrn_reflns_limit_h_max 10
_diffrn_reflns_limit_h_min -10
_diffrn_reflns_limit_k_max 11
_diffrn_reflns_limit_k_min -11
_diffrn_reflns_limit_l_max 11
_diffrn_reflns_limit_l_min -14
_diffrn_reflns_number 4752
_diffrn_reflns_theta_full 24.99
_diffrn_reflns_theta_max 24.99
_diffrn_reflns_theta_min 1.83
_exptl_absorpt_coefficient_mu 5.662
_exptl_absorpt_correction_T_max 0.4839
_exptl_absorpt_correction_T_min 0.1468
_exptl_absorpt_correction_type 'Bruker SADABS '
_exptl_crystal_colour colorless
_exptl_crystal_density_diffrn 1.531
_exptl_crystal_density_meas ?
_exptl_crystal_density_method .
_exptl_crystal_description plate
_exptl_crystal_F_000 444
_exptl_crystal_size_max 0.55
_exptl_crystal_size_mid 0.35
_exptl_crystal_size_min 0.15
_refine_diff_density_max 1.079
_refine_diff_density_min -0.935
_refine_diff_density_rms 0.118
_refine_ls_extinction_method none
_refine_ls_goodness_of_fit_ref 0.798
_refine_ls_hydrogen_treatment mixed
_refine_ls_matrix_type full
_refine_ls_number_parameters 182
_refine_ls_number_reflns 3347
_refine_ls_number_restraints 0
_refine_ls_restrained_S_all 0.798
_refine_ls_R_factor_all 0.0717
_refine_ls_R_factor_gt 0.0422
_refine_ls_shift/su_max 1.993
_refine_ls_shift/su_mean 0.089
_refine_ls_structure_factor_coef Fsqd
_refine_ls_weighting_details 'calc w=1/[\s^2^(Fo^2^)+(0.0420P)^2^+0.0000P] where P=(Fo^2^+2Fc^2^)/3'
_refine_ls_weighting_scheme calc
_refine_ls_wR_factor_gt 0.0820
_refine_ls_wR_factor_ref 0.0863
_reflns_number_gt 2081
_reflns_number_total 3347
_reflns_threshold_expression >2sigma(I)
_cod_data_source_file a907720k.txt
_cod_data_source_block motan2m
_cod_depositor_comments
;
The following automatic conversions were performed:
'_symmetry_cell_setting' value 'Triclinic' changed to 'triclinic'
according to '/home/saulius/struct/CIF-dictionaries/cif_core.dic'
dictionary named 'cif_core.dic' version 2.4.1 from 2010-06-29.

Automatic conversion script
Id: cif_fix_enum 1527 2010-12-29 10:47:43Z saulius 
;
_cod_original_cell_volume 972.5(4)
_cod_original_sg_symbol_H-M P-1
_cod_database_code 7008979

loop_
_symmetry_equiv_pos_as_xyz
'x, y, z'
'-x, -y, -z'

loop_
_atom_site_label
_atom_site_type_symbol
_atom_site_fract_x
_atom_site_fract_y
_atom_site_fract_z
_atom_site_U_iso_or_equiv
_atom_site_adp_type
_atom_site_occupancy
_atom_site_symmetry_multiplicity
_atom_site_calc_flag
_atom_site_refinement_flags
_atom_site_disorder_assembly
_atom_site_disorder_group
Ta1 Ta 0.50048(5) 0.07115(4) 0.14980(3) 0.06673(17) Uani 1 1 d . . .
O1 O 0.6069(6) -0.0454(6) 0.0231(4) 0.0601(14) Uani 1 1 d . . .
O2 O 0.3464(8) -0.1106(8) 0.1183(5) 0.094(2) Uani 1 1 d . . .
O3 O 0.6467(7) 0.2528(9) 0.1778(5) 0.098(2) Uani 1 1 d . . .
O4 O 0.3769(8) 0.1831(8) 0.2259(6) 0.113(2) Uani 1 1 d . . .
O5 O 0.6292(8) 0.0543(8) 0.2714(6) 0.104(2) Uani 1 1 d . . .
C1 C 0.7518(14) -0.0638(17) 0.0504(10) 0.152(6) Uani 1 1 d . . .
H1A H 0.8251 0.0306 0.1139 0.228 Uiso 1 1 calc R . .
H1B H 0.7904 -0.0888 -0.0193 0.228 Uiso 1 1 calc R . .
H1C H 0.7399 -0.1461 0.0756 0.228 Uiso 1 1 calc R . .
C3 C 0.737(2) 0.089(3) 0.3656(16) 0.232(10) Uani 1 1 d . . .
H3 H 0.8210 0.1617 0.3533 0.278 Uiso 1 1 calc R . .
C4 C 0.243(2) -0.220(2) 0.135(2) 0.198(8) Uani 1 1 d . . .
H4 H 0.2540 -0.1463 0.2169 0.238 Uiso 1 1 calc R . .
C5 C 0.724(2) 0.410(2) 0.208(2) 0.221(9) Uani 1 1 d . . .
H5 H 0.7833 0.3921 0.1485 0.265 Uiso 1 1 calc R . .
C51 C 0.849(2) 0.496(2) 0.3033(18) 0.244(11) Uani 1 1 d . . .
H51A H 0.8202 0.4999 0.3748 0.367 Uiso 1 1 calc R . .
H51B H 0.8869 0.5991 0.3085 0.367 Uiso 1 1 calc R . .
H51C H 0.9308 0.4511 0.2945 0.367 Uiso 1 1 calc R . .
C21 C 0.212(2) 0.330(2) 0.2568(18) 0.236(10) Uani 1 1 d . . .
H21A H 0.1975 0.3050 0.1731 0.354 Uiso 1 1 calc R . .
H21B H 0.2629 0.4397 0.3026 0.354 Uiso 1 1 calc R . .
H21C H 0.1116 0.2986 0.2717 0.354 Uiso 1 1 calc R . .
C52 C 0.633(3) 0.482(2) 0.159(2) 0.252(11) Uani 1 1 d . . .
H52A H 0.6286 0.4510 0.0758 0.378 Uiso 1 1 calc R . .
H52B H 0.6804 0.5927 0.2013 0.378 Uiso 1 1 calc R . .
H52C H 0.5279 0.4515 0.1670 0.378 Uiso 1 1 calc R . .
C41 C 0.0837(19) -0.2332(19) 0.0986(19) 0.229(9) Uani 1 1 d . . .
H41A H 0.0335 -0.2397 0.1596 0.344 Uiso 1 1 calc R . .
H41B H 0.0312 -0.3250 0.0253 0.344 Uiso 1 1 calc R . .
H41C H 0.0784 -0.1442 0.0859 0.344 Uiso 1 1 calc R . .
C42 C 0.284(3) -0.319(2) 0.176(2) 0.257(11) Uani 1 1 d . . .
H42A H 0.3793 -0.3309 0.1568 0.385 Uiso 1 1 calc R . .
H42B H 0.2016 -0.4176 0.1386 0.385 Uiso 1 1 calc R . .
H42C H 0.3011 -0.2777 0.2613 0.385 Uiso 1 1 calc R . .
C2 C 0.302(3) 0.256(3) 0.2890(17) 0.243(11) Uani 1 1 d . . .
H2 H 0.3935 0.3509 0.3264 0.292 Uiso 1 1 calc R . .
C31 C 0.817(3) -0.008(3) 0.3790(19) 0.271(12) Uani 1 1 d . . .
H31A H 0.7452 -0.0979 0.3785 0.406 Uiso 1 1 calc R . .
H31B H 0.8980 0.0461 0.4537 0.406 Uiso 1 1 calc R . .
H31C H 0.8641 -0.0382 0.3142 0.406 Uiso 1 1 calc R . .
C22 C 0.306(3) 0.248(2) 0.4049(17) 0.265(11) Uani 1 1 d . . .
H22A H 0.3087 0.1482 0.3974 0.398 Uiso 1 1 calc R . .
H22B H 0.2146 0.2634 0.4286 0.398 Uiso 1 1 calc R . .
H22C H 0.3990 0.3271 0.4643 0.398 Uiso 1 1 calc R . .
C32 C 0.723(3) 0.197(3) 0.4745(16) 0.311(15) Uani 1 1 d . . .
H32A H 0.7181 0.2886 0.4659 0.466 Uiso 1 1 calc R . .
H32B H 0.8125 0.2237 0.5391 0.466 Uiso 1 1 calc R . .
H32C H 0.6287 0.1505 0.4915 0.466 Uiso 1 1 calc R . .

loop_
_atom_site_aniso_label
_atom_site_aniso_U_11
_atom_site_aniso_U_22
_atom_site_aniso_U_33
_atom_site_aniso_U_23
_atom_site_aniso_U_13
_atom_site_aniso_U_12
Ta1 0.0769(3) 0.0749(3) 0.0517(2) 0.02389(19) 0.02188(17) 0.0329(2)
O1 0.062(3) 0.076(4) 0.057(3) 0.033(3) 0.013(3) 0.040(3)
O2 0.103(5) 0.111(5) 0.092(5) 0.061(4) 0.045(4) 0.035(4)
O3 0.090(5) 0.101(5) 0.075(4) 0.014(4) 0.012(4) 0.030(4)
O4 0.127(6) 0.139(6) 0.080(5) 0.019(5) 0.054(4) 0.083(5)
O5 0.106(5) 0.142(6) 0.068(5) 0.039(5) 0.014(4) 0.060(5)
C1 0.152(11) 0.265(16) 0.084(8) 0.069(10) 0.031(8) 0.153(12)
C3 0.23(2) 0.35(3) 0.119(15) 0.056(18) 0.009(14) 0.19(2)
C4 0.134(14) 0.181(16) 0.34(3) 0.166(18) 0.072(16) 0.062(13)
C5 0.178(18) 0.169(18) 0.28(3) 0.10(2) 0.009(17) 0.036(16)
C51 0.186(17) 0.161(17) 0.22(2) -0.017(15) -0.011(15) -0.027(14)
C21 0.28(2) 0.233(19) 0.30(3) 0.116(18) 0.135(19) 0.204(18)
C52 0.30(3) 0.177(17) 0.38(3) 0.18(2) 0.14(2) 0.128(18)
C41 0.137(13) 0.195(17) 0.36(3) 0.118(18) 0.092(16) 0.053(13)
C42 0.32(3) 0.190(17) 0.33(3) 0.20(2) 0.07(2) 0.070(17)
C2 0.42(3) 0.33(3) 0.160(17) 0.142(18) 0.19(2) 0.28(3)
C31 0.30(3) 0.42(3) 0.26(2) 0.23(3) 0.080(19) 0.24(3)
C22 0.43(3) 0.29(2) 0.183(19) 0.099(18) 0.21(2) 0.23(2)
C32 0.30(3) 0.44(4) 0.086(13) 0.000(18) 0.026(15) 0.15(3)

loop_
_atom_type_symbol
_atom_type_description
_atom_type_scat_dispersion_real
_atom_type_scat_dispersion_imag
_atom_type_scat_source
C C 0.0033 0.0016 'International Tables Vol C Tables 4.2.6.8 and 6.1.1.4'
H H 0.0000 0.0000 'International Tables Vol C Tables 4.2.6.8 and 6.1.1.4'
O O 0.0106 0.0060 'International Tables Vol C Tables 4.2.6.8 and 6.1.1.4'
Ta Ta -0.7052 6.5227 'International Tables Vol C Tables 4.2.6.8 and 6.1.1.4'

loop_
_geom_angle_atom_site_label_1
_geom_angle_atom_site_label_2
_geom_angle_atom_site_label_3
_geom_angle
_geom_angle_site_symmetry_1
_geom_angle_site_symmetry_3
_geom_angle_publ_flag
O3 Ta1 O2 177.7(3) . . ?
O3 Ta1 O5 90.4(3) . . ?
O2 Ta1 O5 91.8(3) . . ?
O3 Ta1 O4 89.3(3) . . ?
O2 Ta1 O4 89.4(3) . . ?
O5 Ta1 O4 105.1(3) . . ?
O3 Ta1 O1 88.6(2) . . ?
O2 Ta1 O1 92.1(2) . . ?
O5 Ta1 O1 91.1(2) . . ?
O4 Ta1 O1 163.7(2) . . ?
O3 Ta1 O1 90.6(2) . 2_655 ?
O2 Ta1 O1 87.6(2) . 2_655 ?
O5 Ta1 O1 160.8(2) . 2_655 ?
O4 Ta1 O1 94.1(3) . 2_655 ?
O1 Ta1 O1 69.8(2) . 2_655 ?
C1 O1 Ta1 125.3(6) . . ?
C1 O1 Ta1 122.2(6) . 2_655 ?
Ta1 O1 Ta1 110.2(2) . 2_655 ?
C4 O2 Ta1 160.7(10) . . ?
C5 O3 Ta1 163.0(10) . . ?
C2 O4 Ta1 172.5(11) . . ?
C3 O5 Ta1 161.6(13) . . ?
O5 C3 C31 124(2) . . ?
O5 C3 C32 114.9(17) . . ?
C31 C3 C32 115.3(18) . . ?
O2 C4 C42 123.4(16) . . ?
O2 C4 C41 115.0(15) . . ?
C42 C4 C41 121.4(17) . . ?
C51 C5 O3 122(2) . . ?
C51 C5 C52 120(2) . . ?
O3 C5 C52 115.1(17) . . ?
O4 C2 C21 126.1(17) . . ?
O4 C2 C22 116.0(17) . . ?
C21 C2 C22 117.8(16) . . ?

loop_
_geom_bond_atom_site_label_1
_geom_bond_atom_site_label_2
_geom_bond_distance
_geom_bond_site_symmetry_2
_geom_bond_publ_flag
Ta1 O3 1.815(8) . ?
Ta1 O2 1.838(7) . ?
Ta1 O5 1.857(7) . ?
Ta1 O4 1.895(6) . ?
Ta1 O1 2.114(5) . ?
Ta1 O1 2.122(5) 2_655 ?
O1 C1 1.390(10) . ?
O1 Ta1 2.122(5) 2_655 ?
O2 C4 1.344(16) . ?
O3 C5 1.405(19) . ?
O4 C2 1.269(16) . ?
O5 C3 1.282(16) . ?
C3 C31 1.39(2) . ?
C3 C32 1.43(2) . ?
C4 C42 1.360(19) . ?
C4 C41 1.412(18) . ?
C5 C51 1.34(2) . ?
C5 C52 1.43(2) . ?
C21 C2 1.33(2) . ?
C2 C22 1.47(2) . ?
